data_7159771
loop_
_publ_author_name
'Qin, Hong'
'Chen, Feng'
'Du, Jinze'
'Yang, Xiaobing'
'Huang, Yiping'
'Zhu, Kai'
'Yue, Changhai'
'Fang, Zheng'
'Guo, Kai'

_publ_section_title
;
 Thiocyanate promoted difunctionalization and cyclization of unsaturated
 C--C bonds to construct 1-sulfur-2-nitrogen-functionalized alkenes and
 2-thiocyanate indolines
;
_journal_issue 6
_journal_name_full 'Organic &amp; Biomolecular Chemistry'
_journal_page_first 1213
_journal_page_last 1218
_journal_paper_doi 10.1039/D3OB01864D
_journal_volume 22
_journal_year 2024
_chemical_formula_moiety 'C26 H23 N3 O2 S3'
_chemical_formula_sum 'C26 H23 N3 O2 S3'
_chemical_formula_weight 505.65
_space_group_crystal_system monoclinic
_space_group_IT_number 15
_space_group_name_Hall '-C 2yc'
_space_group_name_H-M_alt 'C 1 2/c 1'
_atom_sites_solution_hydrogens geom
_atom_sites_solution_primary dual
_audit_creation_date 2021-04-07
_audit_creation_method
;
Olex2 1.2
(compiled 2018.05.29 svn.r3508 for OlexSys, GUI svn.r5506)
;
_audit_update_record
;
2021-11-19 deposited with the CCDC.	2024-01-05 downloaded from the CCDC.
;
_cell_angle_alpha 90
_cell_angle_beta 107.0630(10)
_cell_angle_gamma 90
_cell_formula_units_Z 8
_cell_length_a 20.0220(3)
_cell_length_b 11.6268(2)
_cell_length_c 22.3898(3)
_cell_measurement_reflns_used 9903
_cell_measurement_temperature 173(2)
_cell_measurement_theta_max 54.916
_cell_measurement_theta_min 3.871
_cell_volume 4982.74(13)
_computing_cell_refinement 'SAINT v8.37A (Bruker, 2015)'
_computing_data_reduction 'SAINT v8.37A (Bruker, 2015)'
_computing_molecular_graphics 'Olex2 (Dolomanov et al., 2009)'
_computing_publication_material 'Olex2 (Dolomanov et al., 2009)'
_computing_structure_refinement 'ShelXL (Sheldrick, 2015)'
_computing_structure_solution 'ShelXT (Sheldrick, 2015)'
_diffrn_ambient_temperature 173.0
_diffrn_measured_fraction_theta_full 0.984
_diffrn_measured_fraction_theta_max 0.984
_diffrn_measurement_device_type 'Bruker APEX-II CCD'
_diffrn_measurement_method '\f and \w scans'
_diffrn_radiation_type GaK\a
_diffrn_radiation_wavelength 1.34139
_diffrn_reflns_av_R_equivalents 0.0314
_diffrn_reflns_av_unetI/netI 0.0245
_diffrn_reflns_Laue_measured_fraction_full 0.984
_diffrn_reflns_Laue_measured_fraction_max 0.984
_diffrn_reflns_limit_h_max 24
_diffrn_reflns_limit_h_min -24
_diffrn_reflns_limit_k_max 14
_diffrn_reflns_limit_k_min -12
_diffrn_reflns_limit_l_max 26
_diffrn_reflns_limit_l_min -27
_diffrn_reflns_number 20255
_diffrn_reflns_point_group_measured_fraction_full 0.984
_diffrn_reflns_point_group_measured_fraction_max 0.984
_diffrn_reflns_theta_full 53.594
_diffrn_reflns_theta_max 54.954
_diffrn_reflns_theta_min 3.870
_diffrn_standards_number 0
_exptl_absorpt_coefficient_mu 1.920
_exptl_absorpt_correction_T_max 0.7508
_exptl_absorpt_correction_T_min 0.6144
_exptl_absorpt_correction_type multi-scan
_exptl_absorpt_process_details
'SADABS-2016/2 (Bruker,2016/2) was used for absorption correction. wR2(int) was 0.1217 before and 0.0452 after correction. The Ratio of minimum to maximum transmission is 0.8183. The \l/2 correction factor is Not present.'
_exptl_crystal_colour colourless
_exptl_crystal_colour_primary colourless
_exptl_crystal_density_diffrn 1.348
_exptl_crystal_description block
_exptl_crystal_F_000 2112
_exptl_crystal_size_max 0.07
_exptl_crystal_size_mid 0.06
_exptl_crystal_size_min 0.05
_refine_diff_density_max 0.475
_refine_diff_density_min -0.396
_refine_diff_density_rms 0.036
_refine_ls_extinction_method none
_refine_ls_goodness_of_fit_ref 1.031
_refine_ls_hydrogen_treatment constr
_refine_ls_matrix_type full
_refine_ls_number_parameters 310
_refine_ls_number_reflns 4675
_refine_ls_number_restraints 0
_refine_ls_restrained_S_all 1.031
_refine_ls_R_factor_all 0.0386
_refine_ls_R_factor_gt 0.0334
_refine_ls_shift/su_max 0.001
_refine_ls_shift/su_mean 0.000
_refine_ls_structure_factor_coef Fsqd
_refine_ls_weighting_details 'w=1/[\s^2^(Fo^2^)+(0.0326P)^2^+5.3909P] where P=(Fo^2^+2Fc^2^)/3'
_refine_ls_weighting_scheme calc
_refine_ls_wR_factor_gt 0.0809
_refine_ls_wR_factor_ref 0.0845
_reflns_Friedel_coverage 0.000
_reflns_number_gt 4184
_reflns_number_total 4675
_reflns_threshold_expression 'I > 2\s(I)'
_cod_data_source_file d3ob01864d2.cif
_cod_data_source_block 2104011479_0m
_cod_depositor_comments 'Adding full bibliography for 7159771.cif.'
_cod_database_code 7159771
_shelx_shelxl_version_number 2016/6
_shelx_space_group_comment
;
The symmetry employed for this shelxl refinement is uniquely defined
by the following loop, which should always be used as a source of
symmetry information in preference to the above space-group names.
They are only intended as comments.
;
_shelx_estimated_absorpt_t_max 0.910
_shelx_estimated_absorpt_t_min 0.877
_olex2_refinement_description
;
1. Fixed Uiso
 At 1.2 times of:
  All C(H) groups
 At 1.5 times of:
  All C(H,H,H) groups
2.a Aromatic/amide H refined with riding coordinates:
 C4(H4), C5(H5), C6(H6), C7(H7), C8(H8), C12(H12), C13(H13), C15(H15),
 C16(H16), C22(H22), C23(H23), C24(H24), C25(H25), C26(H26)
2.b Idealised Me refined as rotating group:
 C18(H18A,H18B,H18C), C19(H19A,H19B,H19C), C20(H20A,H20B,H20C)
;
_olex2_submission_special_instructions 'No special instructions were received'

loop_
_space_group_symop_operation_xyz
'x, y, z'
'-x, y, -z+1/2'
'x+1/2, y+1/2, z'
'-x+1/2, y+1/2, -z+1/2'
'-x, -y, -z'
'x, -y, z-1/2'
'-x+1/2, -y+1/2, -z'
'x+1/2, -y+1/2, z-1/2'

loop_
_atom_site_label
_atom_site_type_symbol
_atom_site_fract_x
_atom_site_fract_y
_atom_site_fract_z
_atom_site_U_iso_or_equiv
_atom_site_adp_type
_atom_site_occupancy
_atom_site_site_symmetry_order
_atom_site_calc_flag
_atom_site_refinement_flags_posn
_atom_site_refinement_flags_adp
_atom_site_refinement_flags_occupancy
_atom_site_disorder_assembly
_atom_site_disorder_group
S1 S 0.84678(2) 0.10417(3) 0.23243(2) 0.03179(11) Uani 1 1 d . . . . .
S2 S 0.91776(4) 0.48790(6) 0.15996(3) 0.0725(2) Uani 1 1 d . . . . .
S3 S 0.92463(2) 0.42276(4) 0.38695(2) 0.03779(12) Uani 1 1 d . . . . .
O1 O 0.79853(7) 0.01199(10) 0.22678(6) 0.0435(3) Uani 1 1 d . . . . .
O2 O 0.91471(6) 0.10058(11) 0.27648(6) 0.0444(3) Uani 1 1 d . . . . .
N1 N 0.80867(6) 0.22020(11) 0.25156(6) 0.0279(3) Uani 1 1 d . . . . .
N2 N 0.88940(7) 0.37722(13) 0.25731(6) 0.0375(3) Uani 1 1 d . . . . .
N3 N 0.87317(10) 0.50826(16) 0.48318(9) 0.0580(5) Uani 1 1 d . . . . .
C1 C 0.85209(8) 0.30802(13) 0.28664(7) 0.0274(3) Uani 1 1 d . . . . .
C2 C 0.85963(7) 0.32223(13) 0.34761(7) 0.0257(3) Uani 1 1 d . . . . .
C3 C 0.82076(7) 0.25700(13) 0.38328(7) 0.0238(3) Uani 1 1 d . . . . .
C4 C 0.85520(8) 0.17781(14) 0.42820(7) 0.0294(3) Uani 1 1 d . . . . .
H4 H 0.904096 0.166512 0.436716 0.035 Uiso 1 1 calc R . . . .
C5 C 0.81826(9) 0.11541(15) 0.46053(8) 0.0366(4) Uani 1 1 d . . . . .
H5 H 0.841837 0.060806 0.491008 0.044 Uiso 1 1 calc R . . . .
C6 C 0.74739(9) 0.13201(16) 0.44880(8) 0.0386(4) Uani 1 1 d . . . . .
H6 H 0.722078 0.088512 0.470823 0.046 Uiso 1 1 calc R . . . .
C7 C 0.71351(9) 0.21186(17) 0.40503(9) 0.0408(4) Uani 1 1 d . . . . .
H7 H 0.664749 0.223687 0.397200 0.049 Uiso 1 1 calc R . . . .
C8 C 0.74968(8) 0.27515(15) 0.37229(8) 0.0335(4) Uani 1 1 d . . . . .
H8 H 0.725976 0.330701 0.342460 0.040 Uiso 1 1 calc R . . . .
C9 C 0.89131(9) 0.47061(15) 0.44335(8) 0.0345(4) Uani 1 1 d . . . . .
C10 C 0.90053(9) 0.42330(15) 0.21458(8) 0.0346(4) Uani 1 1 d . . . . .
C11 C 0.73742(8) 0.24653(13) 0.21596(7) 0.0264(3) Uani 1 1 d . . . . .
C12 C 0.68347(9) 0.18348(15) 0.22697(8) 0.0357(4) Uani 1 1 d . . . . .
H12 H 0.693456 0.123374 0.257031 0.043 Uiso 1 1 calc R . . . .
C13 C 0.61522(8) 0.20835(15) 0.19409(8) 0.0357(4) Uani 1 1 d . . . . .
H13 H 0.578592 0.163903 0.201431 0.043 Uiso 1 1 calc R . . . .
C14 C 0.59860(8) 0.29743(13) 0.15020(7) 0.0273(3) Uani 1 1 d . . . . .
C15 C 0.65362(8) 0.35872(14) 0.14014(7) 0.0286(3) Uani 1 1 d . . . . .
H15 H 0.643870 0.419673 0.110586 0.034 Uiso 1 1 calc R . . . .
C16 C 0.72269(8) 0.33348(13) 0.17210(7) 0.0278(3) Uani 1 1 d . . . . .
H16 H 0.759559 0.375837 0.163803 0.033 Uiso 1 1 calc R . . . .
C17 C 0.52211(8) 0.32296(14) 0.11547(7) 0.0290(3) Uani 1 1 d . . . . .
C18 C 0.51485(9) 0.42951(16) 0.07407(9) 0.0402(4) Uani 1 1 d . . . . .
H18A H 0.534828 0.496199 0.099918 0.060 Uiso 1 1 calc GR . . . .
H18B H 0.465309 0.443679 0.052815 0.060 Uiso 1 1 calc GR . . . .
H18C H 0.539753 0.416964 0.042917 0.060 Uiso 1 1 calc GR . . . .
C19 C 0.49065(9) 0.21958(15) 0.07422(8) 0.0359(4) Uani 1 1 d . . . . .
H19A H 0.516221 0.206826 0.043596 0.054 Uiso 1 1 calc GR . . . .
H19B H 0.441408 0.234947 0.052340 0.054 Uiso 1 1 calc GR . . . .
H19C H 0.494211 0.150938 0.100370 0.054 Uiso 1 1 calc GR . . . .
C20 C 0.48102(9) 0.34477(17) 0.16249(8) 0.0399(4) Uani 1 1 d . . . . .
H20A H 0.481374 0.275046 0.187176 0.060 Uiso 1 1 calc GR . . . .
H20B H 0.432697 0.365157 0.139943 0.060 Uiso 1 1 calc GR . . . .
H20C H 0.502754 0.408029 0.190362 0.060 Uiso 1 1 calc GR . . . .
C21 C 0.85450(8) 0.13172(13) 0.15748(7) 0.0304(3) Uani 1 1 d . . . . .
C22 C 0.79621(9) 0.11574(15) 0.10612(8) 0.0364(4) Uani 1 1 d . . . . .
H22 H 0.753998 0.086477 0.111398 0.044 Uiso 1 1 calc R . . . .
C23 C 0.80046(11) 0.14299(17) 0.04730(8) 0.0448(4) Uani 1 1 d . . . . .
H23 H 0.760954 0.132501 0.011833 0.054 Uiso 1 1 calc R . . . .
C24 C 0.86179(12) 0.18530(18) 0.03992(10) 0.0523(5) Uani 1 1 d . . . . .
H24 H 0.864114 0.205639 -0.000519 0.063 Uiso 1 1 calc R . . . .
C25 C 0.91961(12) 0.19821(19) 0.09079(11) 0.0547(5) Uani 1 1 d . . . . .
H25 H 0.961982 0.225791 0.085082 0.066 Uiso 1 1 calc R . . . .
C26 C 0.91688(9) 0.17146(16) 0.15040(9) 0.0418(4) Uani 1 1 d . . . . .
H26 H 0.956923 0.180229 0.185560 0.050 Uiso 1 1 calc R . . . .

loop_
_atom_site_aniso_label
_atom_site_aniso_U_11
_atom_site_aniso_U_22
_atom_site_aniso_U_33
_atom_site_aniso_U_23
_atom_site_aniso_U_13
_atom_site_aniso_U_12
S1 0.0345(2) 0.0253(2) 0.0297(2) 0.00371(15) 0.00035(16) 0.00117(16)
S2 0.0876(4) 0.0683(4) 0.0872(4) 0.0440(3) 0.0654(4) 0.0254(3)
S3 0.0369(2) 0.0428(3) 0.0386(2) -0.01447(18) 0.01869(18) -0.01847(18)
O1 0.0556(8) 0.0267(6) 0.0437(7) 0.0056(5) 0.0078(6) -0.0078(6)
O2 0.0397(7) 0.0422(7) 0.0392(7) 0.0034(6) -0.0071(5) 0.0098(6)
N1 0.0276(6) 0.0286(7) 0.0248(6) -0.0006(5) 0.0035(5) -0.0035(5)
N2 0.0409(8) 0.0437(9) 0.0296(7) 0.0005(6) 0.0132(6) -0.0142(7)
N3 0.0679(11) 0.0591(11) 0.0579(11) -0.0228(9) 0.0355(9) -0.0171(9)
C1 0.0272(8) 0.0275(8) 0.0276(8) 0.0025(6) 0.0082(6) -0.0045(6)
C2 0.0237(7) 0.0252(8) 0.0278(8) -0.0007(6) 0.0067(6) -0.0021(6)
C3 0.0252(7) 0.0232(7) 0.0236(7) -0.0035(6) 0.0079(6) -0.0037(6)
C4 0.0261(8) 0.0295(8) 0.0319(8) 0.0011(6) 0.0072(6) 0.0002(6)
C5 0.0412(9) 0.0342(9) 0.0341(9) 0.0089(7) 0.0107(7) -0.0013(7)
C6 0.0415(9) 0.0406(10) 0.0389(9) 0.0028(8) 0.0200(8) -0.0095(8)
C7 0.0261(8) 0.0490(11) 0.0506(11) 0.0051(9) 0.0164(8) -0.0001(7)
C8 0.0263(8) 0.0365(9) 0.0372(9) 0.0077(7) 0.0087(7) 0.0037(7)
C9 0.0360(9) 0.0322(9) 0.0357(9) -0.0048(7) 0.0111(7) -0.0083(7)
C10 0.0366(9) 0.0306(9) 0.0416(9) 0.0009(7) 0.0192(8) 0.0004(7)
C11 0.0269(7) 0.0286(8) 0.0218(7) -0.0008(6) 0.0044(6) -0.0025(6)
C12 0.0341(9) 0.0365(9) 0.0322(8) 0.0130(7) 0.0030(7) -0.0068(7)
C13 0.0300(8) 0.0396(10) 0.0350(9) 0.0106(7) 0.0055(7) -0.0097(7)
C14 0.0290(8) 0.0284(8) 0.0233(7) 0.0005(6) 0.0059(6) -0.0024(6)
C15 0.0331(8) 0.0267(8) 0.0259(7) 0.0043(6) 0.0085(6) -0.0006(6)
C16 0.0294(8) 0.0274(8) 0.0284(8) 0.0012(6) 0.0112(6) -0.0032(6)
C17 0.0272(8) 0.0294(8) 0.0290(8) 0.0015(6) 0.0059(6) -0.0013(6)
C18 0.0322(9) 0.0371(10) 0.0465(10) 0.0115(8) 0.0040(8) 0.0024(7)
C19 0.0334(8) 0.0366(9) 0.0332(9) -0.0012(7) 0.0028(7) -0.0014(7)
C20 0.0346(9) 0.0473(11) 0.0390(9) -0.0059(8) 0.0125(8) -0.0035(8)
C21 0.0329(8) 0.0226(8) 0.0341(8) -0.0029(6) 0.0073(7) 0.0046(6)
C22 0.0380(9) 0.0330(9) 0.0354(9) -0.0037(7) 0.0065(7) 0.0033(7)
C23 0.0588(12) 0.0396(10) 0.0326(9) -0.0059(8) 0.0080(8) 0.0102(9)
C24 0.0774(15) 0.0441(11) 0.0439(11) -0.0048(9) 0.0312(11) 0.0072(10)
C25 0.0591(13) 0.0527(13) 0.0657(14) -0.0122(10) 0.0390(11) -0.0058(10)
C26 0.0361(9) 0.0410(10) 0.0485(11) -0.0108(8) 0.0129(8) 0.0008(8)

loop_
_atom_type_symbol
_atom_type_description
_atom_type_scat_dispersion_real
_atom_type_scat_dispersion_imag
_atom_type_scat_source
C C 0.0148 0.0070 'International Tables Vol C Tables 4.2.6.8 and 6.1.1.4'
H H 0.0000 0.0000 'International Tables Vol C Tables 4.2.6.8 and 6.1.1.4'
N N 0.0253 0.0136 'International Tables Vol C Tables 4.2.6.8 and 6.1.1.4'
O O 0.0412 0.0250 'International Tables Vol C Tables 4.2.6.8 and 6.1.1.4'
S S 0.2924 0.4247 'International Tables Vol C Tables 4.2.6.8 and 6.1.1.4'

loop_
_geom_angle_atom_site_label_1
_geom_angle_atom_site_label_2
_geom_angle_atom_site_label_3
_geom_angle
_geom_angle_site_symmetry_1
_geom_angle_site_symmetry_3
_geom_angle_publ_flag
O1 S1 O2 121.58(8) . . ?
O1 S1 N1 106.41(7) . . ?
O1 S1 C21 107.43(8) . . ?
O2 S1 N1 105.16(7) . . ?
O2 S1 C21 109.38(8) . . ?
N1 S1 C21 105.83(7) . . ?
C9 S3 C2 101.23(7) . . ?
C1 N1 S1 118.18(10) . . ?
C1 N1 C11 119.80(13) . . ?
C11 N1 S1 118.76(10) . . ?
C10 N2 C1 155.26(16) . . ?
N2 C1 N1 118.86(13) . . ?
C2 C1 N1 121.36(13) . . ?
C2 C1 N2 119.73(14) . . ?
C1 C2 S3 115.66(11) . . ?
C1 C2 C3 124.61(13) . . ?
C3 C2 S3 119.65(11) . . ?
C4 C3 C2 120.23(13) . . ?
C8 C3 C2 120.11(14) . . ?
C8 C3 C4 119.66(14) . . ?
C3 C4 H4 120.0 . . ?
C5 C4 C3 119.93(14) . . ?
C5 C4 H4 120.0 . . ?
C4 C5 H5 119.8 . . ?
C6 C5 C4 120.37(16) . . ?
C6 C5 H5 119.8 . . ?
C5 C6 H6 120.2 . . ?
C7 C6 C5 119.67(15) . . ?
C7 C6 H6 120.2 . . ?
C6 C7 H7 119.6 . . ?
C6 C7 C8 120.73(15) . . ?
C8 C7 H7 119.6 . . ?
C3 C8 H8 120.2 . . ?
C7 C8 C3 119.62(15) . . ?
C7 C8 H8 120.2 . . ?
N3 C9 S3 174.74(16) . . ?
N2 C10 S2 177.43(18) . . ?
C12 C11 N1 118.92(13) . . ?
C16 C11 N1 121.13(13) . . ?
C16 C11 C12 119.94(14) . . ?
C11 C12 H12 120.1 . . ?
C13 C12 C11 119.74(15) . . ?
C13 C12 H12 120.1 . . ?
C12 C13 H13 119.2 . . ?
C12 C13 C14 121.61(15) . . ?
C14 C13 H13 119.2 . . ?
C13 C14 C17 119.80(14) . . ?
C15 C14 C13 117.30(14) . . ?
C15 C14 C17 122.89(14) . . ?
C14 C15 H15 119.1 . . ?
C14 C15 C16 121.78(14) . . ?
C16 C15 H15 119.1 . . ?
C11 C16 C15 119.60(14) . . ?
C11 C16 H16 120.2 . . ?
C15 C16 H16 120.2 . . ?
C14 C17 C19 109.09(13) . . ?
C14 C17 C20 109.97(13) . . ?
C18 C17 C14 111.62(13) . . ?
C18 C17 C19 108.70(13) . . ?
C18 C17 C20 107.89(14) . . ?
C19 C17 C20 109.53(13) . . ?
C17 C18 H18A 109.5 . . ?
C17 C18 H18B 109.5 . . ?
C17 C18 H18C 109.5 . . ?
H18A C18 H18B 109.5 . . ?
H18A C18 H18C 109.5 . . ?
H18B C18 H18C 109.5 . . ?
C17 C19 H19A 109.5 . . ?
C17 C19 H19B 109.5 . . ?
C17 C19 H19C 109.5 . . ?
H19A C19 H19B 109.5 . . ?
H19A C19 H19C 109.5 . . ?
H19B C19 H19C 109.5 . . ?
C17 C20 H20A 109.5 . . ?
C17 C20 H20B 109.5 . . ?
C17 C20 H20C 109.5 . . ?
H20A C20 H20B 109.5 . . ?
H20A C20 H20C 109.5 . . ?
H20B C20 H20C 109.5 . . ?
C22 C21 S1 118.52(13) . . ?
C26 C21 S1 120.33(13) . . ?
C26 C21 C22 121.13(16) . . ?
C21 C22 H22 120.4 . . ?
C23 C22 C21 119.11(17) . . ?
C23 C22 H22 120.4 . . ?
C22 C23 H23 119.9 . . ?
C24 C23 C22 120.20(18) . . ?
C24 C23 H23 119.9 . . ?
C23 C24 H24 119.9 . . ?
C25 C24 C23 120.25(19) . . ?
C25 C24 H24 119.9 . . ?
C24 C25 H25 119.6 . . ?
C24 C25 C26 120.79(19) . . ?
C26 C25 H25 119.6 . . ?
C21 C26 C25 118.48(18) . . ?
C21 C26 H26 120.8 . . ?
C25 C26 H26 120.8 . . ?

loop_
_geom_bond_atom_site_label_1
_geom_bond_atom_site_label_2
_geom_bond_distance
_geom_bond_site_symmetry_2
_geom_bond_publ_flag
S1 O1 1.4234(12) . ?
S1 O2 1.4272(12) . ?
S1 N1 1.6665(14) . ?
S1 C21 1.7593(17) . ?
S2 C10 1.5576(17) . ?
S3 C2 1.7785(15) . ?
S3 C9 1.6865(17) . ?
N1 C1 1.4193(19) . ?
N1 C11 1.4481(19) . ?
N2 C1 1.3873(19) . ?
N2 C10 1.173(2) . ?
N3 C9 1.144(2) . ?
C1 C2 1.339(2) . ?
C2 C3 1.478(2) . ?
C3 C4 1.389(2) . ?
C3 C8 1.387(2) . ?
C4 H4 0.9500 . ?
C4 C5 1.383(2) . ?
C5 H5 0.9500 . ?
C5 C6 1.379(2) . ?
C6 H6 0.9500 . ?
C6 C7 1.375(3) . ?
C7 H7 0.9500 . ?
C7 C8 1.384(2) . ?
C8 H8 0.9500 . ?
C11 C12 1.386(2) . ?
C11 C16 1.380(2) . ?
C12 H12 0.9500 . ?
C12 C13 1.379(2) . ?
C13 H13 0.9500 . ?
C13 C14 1.399(2) . ?
C14 C15 1.385(2) . ?
C14 C17 1.530(2) . ?
C15 H15 0.9500 . ?
C15 C16 1.389(2) . ?
C16 H16 0.9500 . ?
C17 C18 1.528(2) . ?
C17 C19 1.534(2) . ?
C17 C20 1.535(2) . ?
C18 H18A 0.9800 . ?
C18 H18B 0.9800 . ?
C18 H18C 0.9800 . ?
C19 H19A 0.9800 . ?
C19 H19B 0.9800 . ?
C19 H19C 0.9800 . ?
C20 H20A 0.9800 . ?
C20 H20B 0.9800 . ?
C20 H20C 0.9800 . ?
C21 C22 1.390(2) . ?
C21 C26 1.384(2) . ?
C22 H22 0.9500 . ?
C22 C23 1.381(3) . ?
C23 H23 0.9500 . ?
C23 C24 1.377(3) . ?
C24 H24 0.9500 . ?
C24 C25 1.373(3) . ?
C25 H25 0.9500 . ?
C25 C26 1.387(3) . ?
C26 H26 0.9500 . ?
